data_4307774
loop_
_publ_author_name
'Wayne Ouellette'
'Bruce S. Hudson'
'Jon Zubieta'

_publ_contact_author_address
;Department of Chemistry
111 College Place
Syracuse University
Syracuse, NY 13244    
;
_publ_contact_author_name 'Jon Zubieta'
_publ_section_title
;
Hydrothermal and Structural Chemistry of the Zinc(II)- and
Cadmium(II)-1,2,4-Triazolate Systems
;
_journal_name_full 'Inorganic Chemistry'
_journal_page_first 4887
_journal_page_last 4904
_journal_paper_doi 10.1021/ic062269a
_journal_volume 46
_journal_year 2007
_chemical_formula_sum 'C6 H12.88 Cd3 F2 N9 O4.13'
_chemical_formula_weight 652.33
_chemical_name_systematic
; 
 ? 
;
_space_group_IT_number 68
_symmetry_cell_setting orthorhombic
_symmetry_space_group_name_Hall '-C 2a 2ac'
_symmetry_space_group_name_H-M 'C c c a :2'
_atom_sites_solution_hydrogens geom
_atom_sites_solution_primary direct
_atom_sites_solution_secondary difmap
_audit_creation_method SHELXL-97
_cell_angle_alpha 90.00
_cell_angle_beta 90.00
_cell_angle_gamma 90.00
_cell_formula_units_Z 16
_cell_length_a 18.0700(6)
_cell_length_b 18.0766(6)
_cell_length_c 17.9952(6)
_cell_measurement_reflns_used 3423
_cell_measurement_temperature 90(2)
_cell_measurement_theta_max 28.08
_cell_measurement_theta_min 2.25
_cell_volume 5878.0(3)
_computing_cell_refinement 'Bruker SMART'
_computing_data_collection 'Bruker SMART'
_computing_data_reduction 'Bruker SAINT'
_computing_molecular_graphics 'Bruker SHELXTL'
_computing_publication_material 'Bruker SHELXTL'
_computing_structure_refinement 'SHELXL-97 (Sheldrick, 1997)'
_computing_structure_solution 'SHELXS-97 (Sheldrick, 1990)'
_diffrn_ambient_temperature 90(2)
_diffrn_detector_area_resol_mean 512
_diffrn_measured_fraction_theta_full 0.995
_diffrn_measured_fraction_theta_max 0.995
_diffrn_measurement_device_type 'APEX CCD area detector'
_diffrn_measurement_method 'Phi and omega scans'
_diffrn_radiation_monochromator graphite
_diffrn_radiation_probe x-ray
_diffrn_radiation_type MoK\a
_diffrn_radiation_wavelength 0.71073
_diffrn_reflns_av_R_equivalents 0.0341
_diffrn_reflns_av_sigmaI/netI 0.0180
_diffrn_reflns_limit_h_max 23
_diffrn_reflns_limit_h_min -23
_diffrn_reflns_limit_k_max 23
_diffrn_reflns_limit_k_min -23
_diffrn_reflns_limit_l_max 23
_diffrn_reflns_limit_l_min -23
_diffrn_reflns_number 29297
_diffrn_reflns_theta_full 28.08
_diffrn_reflns_theta_max 28.08
_diffrn_reflns_theta_min 2.25
_diffrn_source 'fine-focus sealed tube'
_diffrn_standards_decay_% 0.001
_exptl_absorpt_coefficient_mu 4.364
_exptl_absorpt_correction_T_max 0.7797
_exptl_absorpt_correction_T_min 0.6225
_exptl_absorpt_correction_type multi-scan
_exptl_absorpt_process_details 'SADABS SHELXL-97 (SHELDRICK, 1997)'
_exptl_crystal_colour colorless
_exptl_crystal_density_diffrn 2.949
_exptl_crystal_density_method 'not measured'
_exptl_crystal_description block
_exptl_crystal_F_000 4910
_exptl_crystal_size_max 0.12
_exptl_crystal_size_mid 0.08
_exptl_crystal_size_min 0.06
_refine_diff_density_max 1.233
_refine_diff_density_min -1.326
_refine_diff_density_rms 0.204
_refine_ls_extinction_method none
_refine_ls_goodness_of_fit_ref 1.215
_refine_ls_hydrogen_treatment constr
_refine_ls_matrix_type full
_refine_ls_number_parameters 269
_refine_ls_number_reflns 3562
_refine_ls_number_restraints 0
_refine_ls_restrained_S_all 1.215
_refine_ls_R_factor_all 0.0393
_refine_ls_R_factor_gt 0.0374
_refine_ls_shift/su_max 0.000
_refine_ls_shift/su_mean 0.000
_refine_ls_structure_factor_coef Fsqd
_refine_ls_weighting_details 'calc w=1/[\s^2^(Fo^2^)+(0.0386P)^2^+97.3233P] where P=(Fo^2^+2Fc^2^)/3'
_refine_ls_weighting_scheme calc
_refine_ls_wR_factor_gt 0.0911
_refine_ls_wR_factor_ref 0.0921
_reflns_number_gt 3423
_reflns_number_total 3562
_reflns_threshold_expression >2sigma(I)
_cod_data_source_file ic062269a-file002_05.cif
_cod_data_source_block Compound_5_[Cd3(trz)3F2(OH)]_3H2O
_cod_depositor_comments
;
The following automatic conversions were performed:
'_symmetry_cell_setting' value 'Orthorhombic' changed to 'orthorhombic'
according to '/home/saulius/struct/CIF-dictionaries/cif_core.dic'
dictionary named 'cif_core.dic' version 2.4.1 from 2010-06-29.

Automatic conversion script
Id: cif_fix_enum 1527 2010-12-29 10:47:43Z saulius 
;
_cod_original_sg_symbol_H-M 'C c c a'
_cod_database_code 4307774

loop_
_symmetry_equiv_pos_as_xyz
'x, y, z'
'-x+1/2, -y, z'
'-x, y, -z+1/2'
'x+1/2, -y, -z+1/2'
'x+1/2, y+1/2, z'
'-x+1, -y+1/2, z'
'-x+1/2, y+1/2, -z+1/2'
'x+1, -y+1/2, -z+1/2'
'-x, -y, -z'
'x-1/2, y, -z'
'x, -y, z-1/2'
'-x-1/2, y, z-1/2'
'-x+1/2, -y+1/2, -z'
'x, y+1/2, -z'
'x+1/2, -y+1/2, z-1/2'
'-x, y+1/2, z-1/2'

loop_
_atom_site_label
_atom_site_type_symbol
_atom_site_fract_x
_atom_site_fract_y
_atom_site_fract_z
_atom_site_U_iso_or_equiv
_atom_site_adp_type
_atom_site_occupancy
_atom_site_symmetry_multiplicity
_atom_site_calc_flag
_atom_site_refinement_flags
_atom_site_disorder_assembly
_atom_site_disorder_group
Cd1 Cd 0.318508(19) 0.071261(19) -0.07736(2) 0.00830(10) Uani 1 1 d . . .
Cd2 Cd 0.177526(19) 0.069795(19) 0.06188(2) 0.00852(10) Uani 1 1 d . . .
Cd3 Cd 0.38045(2) 0.13306(2) 0.13038(2) 0.01139(10) Uani 1 1 d . . .
F1 F 0.30436(16) 0.05659(16) 0.05059(16) 0.0090(6) Uani 1 1 d . . .
F2 F 0.19386(17) 0.05474(17) -0.06206(16) 0.0101(6) Uani 1 1 d . . .
O90A O 0.4266(5) 0.1777(5) 0.2367(5) 0.036(2) Uani 0.622(12) 1 d P A 1
H90A H 0.4415 0.2213 0.2300 0.054 Uiso 0.622(12) 1 calc PR A 1
O90B O 0.4271(7) 0.2380(8) 0.1771(8) 0.033(4) Uani 0.378(12) 1 d P A 2
H90B H 0.4734 0.2346 0.1794 0.049 Uiso 0.378(12) 1 calc PR A 2
O90C O 0.4870(11) 0.1776(10) 0.1785(9) 0.052(5) Uani 0.378(12) 1 d P A 3
H90C H 0.4879 0.1696 0.2245 0.078 Uiso 0.378(12) 1 calc PR A 3
O91 O 0.3343(12) 0.1884(9) 0.2469(9) 0.025(4) Uani 0.25 1 d P . .
O92A O 0.4991(7) 0.0867(10) 0.1894(8) 0.062(4) Uani 0.50 1 d P . .
O93 O 0.5000 0.050(2) 0.2500 0.047(8) Uani 0.25 2 d SP . .
O94 O 0.5000 -0.018(2) 0.2500 0.046(8) Uani 0.25 2 d SP . .
O95 O 0.1175(4) 0.1310(4) 0.8673(4) 0.0618(19) Uani 1 1 d . . .
O96 O 0.4382(6) 0.2488(5) 0.0843(7) 0.032(2) Uani 0.50 1 d P . .
O97 O 0.5000 0.2500 0.050(2) 0.037(7) Uani 0.25 2 d SP . .
O98 O 0.5000 0.2500 -0.0237(13) 0.017(5) Uani 0.25 2 d SP . .
N1 N 0.3420(3) 0.0374(3) -0.1955(3) 0.0243(11) Uani 1 1 d . . .
N2 N 0.3607(4) -0.0336(3) -0.2950(3) 0.0260(12) Uani 1 1 d . . .
N3 N 0.3412(3) 0.0359(3) -0.3190(3) 0.0222(11) Uani 1 1 d . . .
N4 N 0.2127(3) 0.1874(3) 0.0868(3) 0.0214(11) Uani 1 1 d . . .
N5 N 0.2818(3) 0.2083(3) 0.1115(4) 0.0269(13) Uani 1 1 d . A .
N6 N 0.2143(3) 0.3099(3) 0.0957(4) 0.0241(11) Uani 1 1 d . . .
N7 N 0.4361(3) 0.0906(4) -0.0371(3) 0.0269(13) Uani 1 1 d . . .
N8 N 0.4568(3) 0.1086(5) 0.0341(3) 0.0401(18) Uani 1 1 d . A .
N9 N 0.5585(3) 0.0905(4) -0.0327(3) 0.0309(14) Uani 1 1 d . . .
C1 C 0.3605(5) -0.0301(4) -0.2216(3) 0.0297(16) Uani 1 1 d . . .
H1 H 0.3723 -0.0709 -0.1905 0.036 Uiso 1 1 calc R . .
C2 C 0.3306(4) 0.0759(3) -0.2581(3) 0.0221(13) Uani 1 1 d . . .
H2 H 0.3165 0.1265 -0.2588 0.027 Uiso 1 1 calc R . .
C3 C 0.1747(3) 0.2493(3) 0.0782(4) 0.0216(13) Uani 1 1 d . A .
H3 H 0.1248 0.2509 0.0616 0.026 Uiso 1 1 calc R . .
C4 C 0.2799(3) 0.2808(3) 0.1164(5) 0.0308(16) Uani 1 1 d . A .
H4 H 0.3206 0.3098 0.1328 0.037 Uiso 1 1 calc R . .
C5 C 0.4981(3) 0.0800(4) -0.0741(3) 0.0250(15) Uani 1 1 d . A .
H5 H 0.4997 0.0663 -0.1250 0.030 Uiso 1 1 calc R . .
C6 C 0.5295(4) 0.1069(6) 0.0337(4) 0.044(2) Uani 1 1 d . A .
H6 H 0.5586 0.1165 0.0766 0.053 Uiso 1 1 calc R . .

loop_
_atom_site_aniso_label
_atom_site_aniso_U_11
_atom_site_aniso_U_22
_atom_site_aniso_U_33
_atom_site_aniso_U_23
_atom_site_aniso_U_13
_atom_site_aniso_U_12
Cd1 0.00821(18) 0.00845(18) 0.00823(18) 0.00000(12) 0.00047(12) 0.00003(12)
Cd2 0.00730(17) 0.00880(18) 0.00944(18) -0.00057(12) 0.00033(12) 0.00042(12)
Cd3 0.01094(18) 0.01183(18) 0.01141(18) -0.00028(13) -0.00002(13) 0.00041(13)
F1 0.0095(13) 0.0089(13) 0.0085(13) -0.0011(11) 0.0009(11) -0.0010(11)
F2 0.0096(13) 0.0108(14) 0.0101(14) 0.0007(11) -0.0007(11) 0.0004(11)
O90A 0.045(5) 0.027(4) 0.037(5) 0.005(3) -0.007(4) 0.000(4)
O90B 0.020(6) 0.045(9) 0.033(7) -0.001(6) 0.006(5) -0.004(5)
O90C 0.078(13) 0.049(10) 0.028(8) 0.005(7) 0.000(8) 0.004(9)
O91 0.049(12) 0.012(8) 0.014(8) 0.002(6) -0.011(7) 0.010(8)
O92A 0.046(8) 0.090(11) 0.049(8) 0.014(8) 0.009(6) 0.002(7)
O93 0.05(2) 0.05(2) 0.037(18) 0.000 -0.004(15) 0.000
O94 0.043(19) 0.040(19) 0.05(2) 0.000 -0.015(15) 0.000
O95 0.061(5) 0.065(5) 0.060(5) -0.001(4) 0.001(3) -0.006(4)
O96 0.025(5) 0.017(4) 0.054(7) -0.001(4) 0.004(5) 0.006(4)
O97 0.021(14) 0.041(18) 0.050(19) 0.000 0.000 -0.005(12)
O98 0.006(10) 0.021(12) 0.022(12) 0.000 0.000 0.001(8)
N1 0.043(3) 0.017(2) 0.013(2) -0.0005(19) -0.002(2) 0.008(2)
N2 0.051(4) 0.015(2) 0.012(2) 0.0004(19) -0.007(2) 0.013(2)
N3 0.042(3) 0.013(2) 0.012(2) -0.0006(18) 0.001(2) 0.008(2)
N4 0.015(2) 0.009(2) 0.040(3) -0.002(2) -0.008(2) 0.0009(18)
N5 0.015(2) 0.011(2) 0.055(4) -0.006(2) -0.010(2) 0.0013(18)
N6 0.010(2) 0.012(2) 0.050(3) -0.003(2) -0.006(2) -0.0005(18)
N7 0.008(2) 0.059(4) 0.014(2) -0.013(2) 0.0002(18) 0.003(2)
N8 0.012(3) 0.091(5) 0.017(3) -0.025(3) 0.000(2) -0.007(3)
N9 0.010(2) 0.068(4) 0.015(2) -0.008(3) 0.0001(19) -0.001(3)
C1 0.060(5) 0.017(3) 0.013(3) -0.004(2) -0.004(3) 0.013(3)
C2 0.040(4) 0.014(3) 0.013(3) -0.001(2) 0.002(2) 0.002(2)
C3 0.013(3) 0.015(3) 0.038(4) 0.000(2) -0.002(2) -0.001(2)
C4 0.012(3) 0.012(3) 0.068(5) -0.010(3) -0.011(3) 0.001(2)
C5 0.011(3) 0.055(5) 0.009(2) -0.008(3) 0.002(2) 0.003(3)
C6 0.011(3) 0.106(7) 0.016(3) -0.019(4) 0.000(2) -0.005(4)

loop_
_atom_type_symbol
_atom_type_description
_atom_type_scat_dispersion_real
_atom_type_scat_dispersion_imag
_atom_type_scat_source
C C 0.0033 0.0016 'International Tables Vol C Tables 4.2.6.8 and 6.1.1.4'
H H 0.0000 0.0000 'International Tables Vol C Tables 4.2.6.8 and 6.1.1.4'
N N 0.0061 0.0033 'International Tables Vol C Tables 4.2.6.8 and 6.1.1.4'
O O 0.0106 0.0060 'International Tables Vol C Tables 4.2.6.8 and 6.1.1.4'
F F 0.0171 0.0103 'International Tables Vol C Tables 4.2.6.8 and 6.1.1.4'
Cd Cd -0.8075 1.2024 'International Tables Vol C Tables 4.2.6.8 and 6.1.1.4'

loop_
_geom_angle_atom_site_label_1
_geom_angle_atom_site_label_2
_geom_angle_atom_site_label_3
_geom_angle
_geom_angle_site_symmetry_1
_geom_angle_site_symmetry_3
_geom_angle_publ_flag
N1 Cd1 N6 99.8(2) . 13 ?
N1 Cd1 N7 99.6(2) . . ?
N6 Cd1 N7 98.4(2) 13 . ?
N1 Cd1 F2 105.28(18) . . ?
N6 Cd1 F2 83.27(15) 13 . ?
N7 Cd1 F2 154.44(15) . . ?
N1 Cd1 F2 82.09(15) . 2 ?
N6 Cd1 F2 159.09(15) 13 2 ?
N7 Cd1 F2 101.81(19) . 2 ?
F2 Cd1 F2 76.19(12) . 2 ?
N1 Cd1 F1 157.16(15) . . ?
N6 Cd1 F1 102.95(18) 13 . ?
N7 Cd1 F1 78.77(15) . . ?
F2 Cd1 F1 76.03(10) . . ?
F2 Cd1 F1 76.06(10) 2 . ?
N9 Cd2 N3 97.1(2) 10 12_656 ?
N9 Cd2 N4 99.1(2) 10 . ?
N3 Cd2 N4 96.25(19) 12_656 . ?
N9 Cd2 F2 85.10(16) 10 . ?
N3 Cd2 F2 157.29(15) 12_656 . ?
N4 Cd2 F2 105.74(17) . . ?
N9 Cd2 F1 161.03(15) 10 . ?
N3 Cd2 F1 101.77(17) 12_656 . ?
N4 Cd2 F1 80.59(15) . . ?
F2 Cd2 F1 76.83(11) . . ?
N9 Cd2 F1 106.2(2) 10 2 ?
N3 Cd2 F1 80.59(15) 12_656 2 ?
N4 Cd2 F1 154.67(15) . 2 ?
F2 Cd2 F1 77.11(11) . 2 ?
F1 Cd2 F1 75.56(11) . 2 ?
O90A Cd3 O90B 39.9(4) . . ?
O90A Cd3 N8 119.9(3) . . ?
O90B Cd3 N8 102.9(4) . . ?
O90A Cd3 O90C 39.3(5) . . ?
O90B Cd3 O90C 40.0(6) . . ?
N8 Cd3 O90C 81.0(5) . . ?
O90A Cd3 N5 101.8(3) . . ?
O90B Cd3 N5 81.1(4) . . ?
N8 Cd3 N5 118.9(3) . . ?
O90C Cd3 N5 120.9(5) . . ?
O90A Cd3 N2 80.8(3) . 11_556 ?
O90B Cd3 N2 120.5(4) . 11_556 ?
N8 Cd3 N2 113.2(3) . 11_556 ?
O90C Cd3 N2 100.9(4) . 11_556 ?
N5 Cd3 N2 116.0(2) . 11_556 ?
O90A Cd3 F1 157.6(2) . . ?
O90B Cd3 F1 156.9(4) . . ?
N8 Cd3 F1 77.30(16) . . ?
O90C Cd3 F1 156.1(5) . . ?
N5 Cd3 F1 78.88(15) . . ?
N2 Cd3 F1 78.99(15) 11_556 . ?
Cd2 F1 Cd2 103.53(11) . 2 ?
Cd2 F1 Cd1 100.58(11) . . ?
Cd2 F1 Cd1 100.56(11) 2 . ?
Cd2 F1 Cd3 116.84(12) . . ?
Cd2 F1 Cd3 115.52(12) 2 . ?
Cd1 F1 Cd3 117.28(12) . . ?
Cd2 F2 Cd1 103.35(12) . . ?
Cd2 F2 Cd1 102.92(12) . 2 ?
Cd1 F2 Cd1 102.12(12) . 2 ?
Cd3 O90A H90A 109.5 . . ?
Cd3 O90B H90B 109.5 . . ?
Cd3 O90C H90C 109.5 . . ?
C2 N1 C1 102.4(5) . . ?
C2 N1 Cd1 128.6(4) . . ?
C1 N1 Cd1 128.4(4) . . ?
C1 N2 N3 105.6(5) . . ?
C1 N2 Cd3 128.9(4) . 11 ?
N3 N2 Cd3 125.3(4) . 11 ?
C2 N3 N2 106.0(5) . . ?
C2 N3 Cd2 128.0(4) . 12_655 ?
N2 N3 Cd2 125.8(4) . 12_655 ?
C3 N4 N5 106.1(5) . . ?
C3 N4 Cd2 128.7(4) . . ?
N5 N4 Cd2 125.1(4) . . ?
C4 N5 N4 105.7(5) . . ?
C4 N5 Cd3 127.5(4) . . ?
N4 N5 Cd3 126.7(4) . . ?
C3 N6 C4 102.5(5) . . ?
C3 N6 Cd1 127.0(4) . 13 ?
C4 N6 Cd1 130.0(4) . 13 ?
C5 N7 N8 105.9(5) . . ?
C5 N7 Cd1 127.8(4) . . ?
N8 N7 Cd1 126.1(4) . . ?
C6 N8 N7 105.2(5) . . ?
C6 N8 Cd3 128.2(4) . . ?
N7 N8 Cd3 126.5(4) . . ?
C5 N9 C6 102.0(5) . . ?
C5 N9 Cd2 129.0(4) . 10_655 ?
C6 N9 Cd2 128.4(4) . 10_655 ?
N2 C1 N1 113.1(5) . . ?
N2 C1 H1 123.5 . . ?
N1 C1 H1 123.5 . . ?
N3 C2 N1 112.9(5) . . ?
N3 C2 H2 123.5 . . ?
N1 C2 H2 123.5 . . ?
N4 C3 N6 112.6(5) . . ?
N4 C3 H3 123.7 . . ?
N6 C3 H3 123.7 . . ?
N5 C4 N6 113.1(5) . . ?
N5 C4 H4 123.4 . . ?
N6 C4 H4 123.4 . . ?
N7 C5 N9 113.2(5) . . ?
N7 C5 H5 123.4 . . ?
N9 C5 H5 123.4 . . ?
N8 C6 N9 113.7(6) . . ?
N8 C6 H6 123.2 . . ?
N9 C6 H6 123.2 . . ?

loop_
_geom_bond_atom_site_label_1
_geom_bond_atom_site_label_2
_geom_bond_distance
_geom_bond_site_symmetry_2
_geom_bond_publ_flag
Cd1 N1 2.252(5) . ?
Cd1 N6 2.254(5) 13 ?
Cd1 N7 2.271(5) . ?
Cd1 F2 2.289(3) . ?
Cd1 F2 2.305(3) 2 ?
Cd1 F1 2.332(3) . ?
Cd2 N9 2.245(5) 10 ?
Cd2 N3 2.255(5) 12_656 ?
Cd2 N4 2.264(5) . ?
Cd2 F2 2.266(3) . ?
Cd2 F1 2.313(3) . ?
Cd2 F1 2.317(3) 2 ?
Cd3 O90A 2.238(9) . ?
Cd3 O90B 2.239(14) . ?
Cd3 N8 2.259(6) . ?
Cd3 O90C 2.259(19) . ?
Cd3 N5 2.267(5) . ?
Cd3 N2 2.273(5) 11_556 ?
Cd3 F1 2.421(3) . ?
F1 Cd2 2.317(3) 2 ?
F2 Cd1 2.305(3) 2 ?
O90A H90A 0.8400 . ?
O90B H90B 0.8400 . ?
O90C H90C 0.8400 . ?
O93 O92A 1.28(2) 3_655 ?
O97 O96 1.28(2) 6 ?
N1 C2 1.340(8) . ?
N1 C1 1.350(8) . ?
N2 C1 1.322(8) . ?
N2 N3 1.374(7) . ?
N2 Cd3 2.273(5) 11 ?
N3 C2 1.327(7) . ?
N3 Cd2 2.255(5) 12_655 ?
N4 C3 1.322(7) . ?
N4 N5 1.378(7) . ?
N5 C4 1.315(8) . ?
N6 C3 1.345(7) . ?
N6 C4 1.349(8) . ?
N6 Cd1 2.254(5) 13 ?
N7 C5 1.318(7) . ?
N7 N8 1.374(7) . ?
N8 C6 1.313(8) . ?
N9 C5 1.336(7) . ?
N9 C6 1.339(8) . ?
N9 Cd2 2.245(5) 10_655 ?
C1 H1 0.9500 . ?
C2 H2 0.9500 . ?
C3 H3 0.9500 . ?
C4 H4 0.9500 . ?
C5 H5 0.9500 . ?
C6 H6 0.9500 . ?

loop_
_geom_torsion_atom_site_label_1
_geom_torsion_atom_site_label_2
_geom_torsion_atom_site_label_3
_geom_torsion_atom_site_label_4
_geom_torsion
_geom_torsion_site_symmetry_1
_geom_torsion_site_symmetry_2
_geom_torsion_site_symmetry_3
_geom_torsion_site_symmetry_4
_geom_torsion_publ_flag
N9 Cd2 F1 Cd2 -108.3(6) 10 . . 2 ?
N3 Cd2 F1 Cd2 66.61(16) 12_656 . . 2 ?
N4 Cd2 F1 Cd2 161.09(18) . . . 2 ?
F2 Cd2 F1 Cd2 -90.17(12) . . . 2 ?
F1 Cd2 F1 Cd2 -10.33(15) 2 . . 2 ?
N9 Cd2 F1 Cd1 -4.6(6) 10 . . . ?
N3 Cd2 F1 Cd1 170.30(14) 12_656 . . . ?
N4 Cd2 F1 Cd1 -95.22(17) . . . . ?
F2 Cd2 F1 Cd1 13.52(11) . . . . ?
F1 Cd2 F1 Cd1 93.37(9) 2 . . . ?
N9 Cd2 F1 Cd3 123.5(6) 10 . . . ?
N3 Cd2 F1 Cd3 -61.59(18) 12_656 . . . ?
N4 Cd2 F1 Cd3 32.89(18) . . . . ?
F2 Cd2 F1 Cd3 141.63(15) . . . . ?
F1 Cd2 F1 Cd3 -138.53(9) 2 . . . ?
N1 Cd1 F1 Cd2 -109.7(4) . . . . ?
N6 Cd1 F1 Cd2 66.13(16) 13 . . . ?
N7 Cd1 F1 Cd2 162.3(2) . . . . ?
F2 Cd1 F1 Cd2 -13.43(11) . . . . ?
F2 Cd1 F1 Cd2 -92.38(12) 2 . . . ?
N1 Cd1 F1 Cd2 -3.6(5) . . . 2 ?
N6 Cd1 F1 Cd2 172.21(15) 13 . . 2 ?
N7 Cd1 F1 Cd2 -91.63(19) . . . 2 ?
F2 Cd1 F1 Cd2 92.65(12) . . . 2 ?
F2 Cd1 F1 Cd2 13.69(11) 2 . . 2 ?
N1 Cd1 F1 Cd3 122.5(4) . . . . ?
N6 Cd1 F1 Cd3 -61.69(18) 13 . . . ?
N7 Cd1 F1 Cd3 34.5(2) . . . . ?
F2 Cd1 F1 Cd3 -141.25(15) . . . . ?
F2 Cd1 F1 Cd3 139.80(15) 2 . . . ?
O90A Cd3 F1 Cd2 61.8(7) . . . . ?
O90B Cd3 F1 Cd2 -62.3(9) . . . . ?
N8 Cd3 F1 Cd2 -155.5(3) . . . . ?
O90C Cd3 F1 Cd2 179.6(10) . . . . ?
N5 Cd3 F1 Cd2 -32.2(2) . . . . ?
N2 Cd3 F1 Cd2 87.4(2) 11_556 . . . ?
O90A Cd3 F1 Cd2 -60.3(7) . . . 2 ?
O90B Cd3 F1 Cd2 175.5(9) . . . 2 ?
N8 Cd3 F1 Cd2 82.4(2) . . . 2 ?
O90C Cd3 F1 Cd2 57.4(11) . . . 2 ?
N5 Cd3 F1 Cd2 -154.4(2) . . . 2 ?
N2 Cd3 F1 Cd2 -34.76(19) 11_556 . . 2 ?
O90A Cd3 F1 Cd1 -178.6(6) . . . . ?
O90B Cd3 F1 Cd1 57.2(9) . . . . ?
N8 Cd3 F1 Cd1 -36.0(2) . . . . ?
O90C Cd3 F1 Cd1 -60.9(11) . . . . ?
N5 Cd3 F1 Cd1 87.3(2) . . . . ?
N2 Cd3 F1 Cd1 -153.1(2) 11_556 . . . ?
N9 Cd2 F2 Cd1 160.3(2) 10 . . . ?
N3 Cd2 F2 Cd1 -103.0(4) 12_656 . . . ?
N4 Cd2 F2 Cd1 62.16(17) . . . . ?
F1 Cd2 F2 Cd1 -13.92(11) . . . . ?
F1 Cd2 F2 Cd1 -91.85(12) 2 . . . ?
N9 Cd2 F2 Cd1 -93.7(2) 10 . . 2 ?
N3 Cd2 F2 Cd1 3.0(5) 12_656 . . 2 ?
N4 Cd2 F2 Cd1 168.17(15) . . . 2 ?
F1 Cd2 F2 Cd1 92.08(12) . . . 2 ?
F1 Cd2 F2 Cd1 14.16(11) 2 . . 2 ?
N1 Cd1 F2 Cd2 170.29(15) . . . . ?
N6 Cd1 F2 Cd2 -91.32(19) 13 . . . ?
N7 Cd1 F2 Cd2 4.1(5) . . . . ?
F2 Cd1 F2 Cd2 92.65(10) 2 . . . ?
F1 Cd1 F2 Cd2 13.86(11) . . . . ?
N1 Cd1 F2 Cd1 63.67(17) . . . 2 ?
N6 Cd1 F2 Cd1 162.06(19) 13 . . 2 ?
N7 Cd1 F2 Cd1 -102.5(4) . . . 2 ?
F2 Cd1 F2 Cd1 -13.97(15) 2 . . 2 ?
F1 Cd1 F2 Cd1 -92.76(12) . . . 2 ?
N6 Cd1 N1 C2 -6.8(6) 13 . . . ?
N7 Cd1 N1 C2 -107.2(6) . . . . ?
F2 Cd1 N1 C2 78.8(6) . . . . ?
F2 Cd1 N1 C2 152.1(6) 2 . . . ?
F1 Cd1 N1 C2 169.0(5) . . . . ?
N6 Cd1 N1 C1 -176.0(6) 13 . . . ?
N7 Cd1 N1 C1 83.7(7) . . . . ?
F2 Cd1 N1 C1 -90.3(7) . . . . ?
F2 Cd1 N1 C1 -17.1(6) 2 . . . ?
F1 Cd1 N1 C1 -0.1(10) . . . . ?
C1 N2 N3 C2 -0.2(8) . . . . ?
Cd3 N2 N3 C2 176.1(5) 11 . . . ?
C1 N2 N3 Cd2 -175.6(5) . . . 12_655 ?
Cd3 N2 N3 Cd2 0.7(8) 11 . . 12_655 ?
N9 Cd2 N4 C3 -6.3(6) 10 . . . ?
N3 Cd2 N4 C3 -104.6(6) 12_656 . . . ?
F2 Cd2 N4 C3 81.2(6) . . . . ?
F1 Cd2 N4 C3 154.5(6) . . . . ?
F1 Cd2 N4 C3 174.2(4) 2 . . . ?
N9 Cd2 N4 N5 177.0(5) 10 . . . ?
N3 Cd2 N4 N5 78.7(5) 12_656 . . . ?
F2 Cd2 N4 N5 -95.6(5) . . . . ?
F1 Cd2 N4 N5 -22.2(5) . . . . ?
F1 Cd2 N4 N5 -2.5(8) 2 . . . ?
C3 N4 N5 C4 0.4(8) . . . . ?
Cd2 N4 N5 C4 177.7(5) . . . . ?
C3 N4 N5 Cd3 -175.0(5) . . . . ?
Cd2 N4 N5 Cd3 2.3(8) . . . . ?
O90A Cd3 N5 C4 46.8(7) . . . . ?
O90B Cd3 N5 C4 12.5(7) . . . . ?
N8 Cd3 N5 C4 -87.4(7) . . . . ?
O90C Cd3 N5 C4 9.6(9) . . . . ?
N2 Cd3 N5 C4 132.2(7) 11_556 . . . ?
F1 Cd3 N5 C4 -156.0(7) . . . . ?
O90A Cd3 N5 N4 -138.7(6) . . . . ?
O90B Cd3 N5 N4 -173.0(7) . . . . ?
N8 Cd3 N5 N4 87.1(6) . . . . ?
O90C Cd3 N5 N4 -175.9(7) . . . . ?
N2 Cd3 N5 N4 -53.3(6) 11_556 . . . ?
F1 Cd3 N5 N4 18.5(5) . . . . ?
N1 Cd1 N7 C5 -3.2(7) . . . . ?
N6 Cd1 N7 C5 -104.8(7) 13 . . . ?
F2 Cd1 N7 C5 163.3(5) . . . . ?
F2 Cd1 N7 C5 80.6(7) 2 . . . ?
F1 Cd1 N7 C5 153.6(7) . . . . ?
N1 Cd1 N7 N8 -175.9(6) . . . . ?
N6 Cd1 N7 N8 82.5(7) 13 . . . ?
F2 Cd1 N7 N8 -9.4(10) . . . . ?
F2 Cd1 N7 N8 -92.1(7) 2 . . . ?
F1 Cd1 N7 N8 -19.1(6) . . . . ?
C5 N7 N8 C6 -0.3(10) . . . . ?
Cd1 N7 N8 C6 173.7(6) . . . . ?
C5 N7 N8 Cd3 -179.1(6) . . . . ?
Cd1 N7 N8 Cd3 -5.1(10) . . . . ?
O90A Cd3 N8 C6 10.7(10) . . . . ?
O90B Cd3 N8 C6 49.9(10) . . . . ?
O90C Cd3 N8 C6 16.2(10) . . . . ?
N5 Cd3 N8 C6 136.7(8) . . . . ?
N2 Cd3 N8 C6 -81.9(9) 11_556 . . . ?
F1 Cd3 N8 C6 -153.8(9) . . . . ?
O90A Cd3 N8 N7 -170.8(7) . . . . ?
O90B Cd3 N8 N7 -131.6(8) . . . . ?
O90C Cd3 N8 N7 -165.3(9) . . . . ?
N5 Cd3 N8 N7 -44.8(8) . . . . ?
N2 Cd3 N8 N7 96.7(7) 11_556 . . . ?
F1 Cd3 N8 N7 24.7(7) . . . . ?
N3 N2 C1 N1 0.1(9) . . . . ?
Cd3 N2 C1 N1 -176.0(5) 11 . . . ?
C2 N1 C1 N2 -0.1(9) . . . . ?
Cd1 N1 C1 N2 171.3(5) . . . . ?
N2 N3 C2 N1 0.1(8) . . . . ?
Cd2 N3 C2 N1 175.5(5) 12_655 . . . ?
C1 N1 C2 N3 0.0(9) . . . . ?
Cd1 N1 C2 N3 -171.4(5) . . . . ?
N5 N4 C3 N6 0.0(8) . . . . ?
Cd2 N4 C3 N6 -177.2(4) . . . . ?
C4 N6 C3 N4 -0.5(8) . . . . ?
Cd1 N6 C3 N4 171.6(5) 13 . . . ?
N4 N5 C4 N6 -0.7(9) . . . . ?
Cd3 N5 C4 N6 174.7(5) . . . . ?
C3 N6 C4 N5 0.7(9) . . . . ?
Cd1 N6 C4 N5 -171.0(5) 13 . . . ?
N8 N7 C5 N9 -0.7(10) . . . . ?
Cd1 N7 C5 N9 -174.6(5) . . . . ?
C6 N9 C5 N7 1.4(10) . . . . ?
Cd2 N9 C5 N7 173.3(5) 10_655 . . . ?
N7 N8 C6 N9 1.2(11) . . . . ?
Cd3 N8 C6 N9 180.0(6) . . . . ?
C5 N9 C6 N8 -1.6(11) . . . . ?
Cd2 N9 C6 N8 -173.6(6) 10_655 . . . ?
